data_2106481
loop_
_publ_author_name
'Bagieu-Beucher, M.'

_publ_section_title
;
 Structure cristalline du polyphosphate de manganese trivalent Mn (P O3)3
;
_journal_name_full 'Acta Crystallographica B (24,1968-38,1982)'
_journal_page_first 1443
_journal_page_last 1446
_journal_volume 34
_journal_year 1978
_chemical_formula_sum 'Mn O9 P3'
_chemical_name_systematic 'Mn (P3 O9)'
_space_group_IT_number 56
_symmetry_space_group_name_Hall '-P 2ac 2bc'
_symmetry_space_group_name_H-M 'P n a a'
_cell_angle_alpha 90
_cell_angle_beta 90
_cell_angle_gamma 90
_cell_formula_units_Z 4
_cell_length_a 9.703
_cell_length_b 10.667
_cell_length_c 6.362
_cell_volume 658.479
_citation_journal_id_ASTM ACBCAR
_cod_data_source_file Bagieu-Beucher_ACBCAR_1978_860.cif
_cod_data_source_block Mn1O9P3
_cod_original_cell_volume 658.4791
_cod_original_sg_symbol_Hall '-P 2ab 2ac (z,x,y)'
_cod_original_formula_sum 'Mn1 O9 P3'
_cod_database_code 2106481

loop_
_symmetry_equiv_pos_as_xyz
x,y,z
x,-y+1/2,-z+1/2
-x+1/2,y+1/2,-z
-x+1/2,-y,z+1/2
-x,-y,-z
-x,y-1/2,z-1/2
x-1/2,-y-1/2,z
x-1/2,y,-z-1/2

loop_
_atom_site_label
_atom_site_type_symbol
_atom_site_fract_x
_atom_site_fract_y
_atom_site_fract_z
_atom_site_occupancy
_atom_site_U_iso_or_equiv
P1 P+5 0.5836 0.75 0.75 1 0.0
O4 O-2 0.3101 0.3088 0.4062 1 0.0
O2 O-2 0.0837 0.9007 0.267 1 0.0
P2 P+5 0.2141 0.635 0.1329 1 0.0
Mn1 Mn+3 0 0 0 1 0.0
O1 O-2 0.0034 0.1525 0.1483 1 0.0
O3 O-2 0.3204 0.9655 0.3904 1 0.0
O5 O-2 0.2852 0.75 0.25 1 0.0
